data_7218522
loop_
_publ_author_name
'Tominaka, Satoshi'
'Cheetham, Tony'

_publ_section_title
;
 Intrinsic and Extrinsic Proton Conductivity in Metal-Organic Frameworks
;
_journal_name_full 'RSC Adv.'
_journal_paper_doi 10.1039/C4RA11473F
_journal_year 2014
_chemical_formula_moiety 'C2 H4 Fe O6'
_chemical_formula_sum 'C2 H4 Fe O6'
_chemical_formula_weight 179.90
_chemical_name_systematic 'Iron(II) oxalate dihydrate'
_space_group_crystal_system monoclinic
_space_group_IT_number 15
_space_group_name_Hall '-C 2yc'
_space_group_name_H-M_alt 'C 1 2/c 1'
_symmetry_space_group_name_Hall '-C 2yc'
_symmetry_space_group_name_H-M 'C 1 2/c 1'
_atom_sites_solution_hydrogens geom
_atom_sites_solution_primary direct
_atom_sites_solution_secondary difmap
_audit_creation_date 2014-05-28
_audit_creation_method
;
Olex2 1.2
(compiled 2014.03.20 svn.r2914 for OlexSys, GUI svn.r4816)
;
_cell_angle_alpha 90.00
_cell_angle_beta 128.03(15)
_cell_angle_gamma 90.00
_cell_formula_units_Z 4
_cell_length_a 12.065(12)
_cell_length_b 5.559(2)
_cell_length_c 9.817(9)
_cell_measurement_reflns_used 956
_cell_measurement_temperature 293(2)
_cell_measurement_theta_max 28.1220
_cell_measurement_theta_min 4.1990
_cell_volume 518.6(13)
_computing_cell_refinement
;
CrysAlisPro, Agilent Technologies,
Version 1.171.37.33 (release 27-03-2014 CrysAlis171 .NET)
(compiled Mar 27 2014,17:12:48)
;
_computing_data_collection
;
CrysAlisPro, Agilent Technologies,
Version 1.171.37.33 (release 27-03-2014 CrysAlis171 .NET)
(compiled Mar 27 2014,17:12:48)
;
_computing_data_reduction
;
CrysAlisPro, Agilent Technologies,
Version 1.171.37.33 (release 27-03-2014 CrysAlis171 .NET)
(compiled Mar 27 2014,17:12:48)
;
_computing_molecular_graphics 'Olex2 (Dolomanov et al., 2009)'
_computing_publication_material 'Olex2 (Dolomanov et al., 2009)'
_computing_structure_refinement 'ShelXL (Sheldrick, 2008)'
_computing_structure_solution 'ShelXS (Sheldrick, 2008)'
_diffrn_ambient_temperature 293(2)
_diffrn_detector 'CCD plate'
_diffrn_detector_area_resol_mean 8.0591
_diffrn_detector_type Eos
_diffrn_measured_fraction_theta_full 0.898
_diffrn_measured_fraction_theta_max 0.901
_diffrn_measurement_device 'four-circle diffractometer'
_diffrn_measurement_device_type 'Xcalibur, Eos, Gemini ultra'
_diffrn_measurement_method '\w scans'
_diffrn_orient_matrix_UB_11 -0.0059923000
_diffrn_orient_matrix_UB_12 0.1267128000
_diffrn_orient_matrix_UB_13 0.0037463000
_diffrn_orient_matrix_UB_21 0.0475059000
_diffrn_orient_matrix_UB_22 0.0177649000
_diffrn_orient_matrix_UB_23 -0.0189690000
_diffrn_orient_matrix_UB_31 -0.0576264000
_diffrn_orient_matrix_UB_32 0.0012956000
_diffrn_orient_matrix_UB_33 -0.0892374000
_diffrn_radiation_monochromator graphite
_diffrn_radiation_probe x-ray
_diffrn_radiation_type MoK\a
_diffrn_radiation_wavelength 0.71073
_diffrn_reflns_av_R_equivalents 0.1413
_diffrn_reflns_av_unetI/netI 0.0921
_diffrn_reflns_limit_h_max 14
_diffrn_reflns_limit_h_min -14
_diffrn_reflns_limit_k_max 6
_diffrn_reflns_limit_k_min -6
_diffrn_reflns_limit_l_max 12
_diffrn_reflns_limit_l_min -12
_diffrn_reflns_number 1742
_diffrn_reflns_theta_full 14.05
_diffrn_reflns_theta_max 26.20
_diffrn_reflns_theta_min 4.25
_diffrn_source 'Enhance (Mo) X-ray Source'
_exptl_absorpt_coefficient_mu 2.862
_exptl_absorpt_correction_T_max 0.859
_exptl_absorpt_correction_T_min 0.532
_exptl_absorpt_correction_type analytical
_exptl_absorpt_process_details
;
CrysAlisPro, Agilent Technologies,
Version 1.171.37.33 (release 27-03-2014 CrysAlis171 .NET)
(compiled Mar 27 2014,17:12:48)
Analytical numeric absorption correction using a multifaceted crystal
            model based on expressions derived by R.C. Clark & J.S. Reid.
(Clark, R. C. & Reid, J. S. (1995). Acta Cryst. A51, 887-897)
Empirical absorption correction using spherical harmonics,
 implemented in SCALE3 ABSPACK scaling algorithm.
;
_exptl_crystal_colour 'light yellow'
_exptl_crystal_colour_modifier light
_exptl_crystal_colour_primary yellow
_exptl_crystal_density_diffrn 2.304
_exptl_crystal_density_method 'not measured'
_exptl_crystal_description prism
_exptl_crystal_F_000 360
_exptl_crystal_size_max 0.342
_exptl_crystal_size_mid 0.071
_exptl_crystal_size_min 0.0591
_refine_diff_density_max 1.082
_refine_diff_density_min -0.889
_refine_diff_density_rms 0.246
_refine_ls_extinction_method none
_refine_ls_goodness_of_fit_ref 1.307
_refine_ls_hydrogen_treatment constr
_refine_ls_matrix_type full
_refine_ls_number_parameters 43
_refine_ls_number_reflns 466
_refine_ls_number_restraints 0
_refine_ls_restrained_S_all 1.307
_refine_ls_R_factor_all 0.1144
_refine_ls_R_factor_gt 0.0879
_refine_ls_shift/su_max 0.000
_refine_ls_shift/su_mean 0.000
_refine_ls_structure_factor_coef Fsqd
_refine_ls_weighting_details 'calc w=1/[\s^2^(Fo^2^)+(0.1236P)^2^+0.0000P] where P=(Fo^2^+2Fc^2^)/3'
_refine_ls_weighting_scheme calc
_refine_ls_wR_factor_gt 0.2302
_refine_ls_wR_factor_ref 0.2406
_reflns_number_gt 354
_reflns_number_total 466
_reflns_threshold_expression >2sigma(I)
_cod_data_source_file c4ra11473f2.cif
_cod_data_source_block Iron_oxalate_dihydrate_1_pure
_cod_original_cell_volume 518.6(7)
_cod_database_code 7218522
_chemical_oxdiff_formula 'Fe C2 O6 H4'
_diffrn_oxdiff_twin_integration_method simultaneous
_olex2_refinement_description
;
1. Fixed Uiso
 At 1.5 times of:
  All O(H,H) groups
2.a Rotating group:
 O5(H5A,H5B)
;

loop_
_space_group_symop_id
_space_group_symop_operation_xyz
1 'x, y, z'
2 '-x, y, -z+1/2'
3 'x+1/2, y+1/2, z'
4 '-x+1/2, y+1/2, -z+1/2'
5 '-x, -y, -z'
6 'x, -y, z-1/2'
7 '-x+1/2, -y+1/2, -z'
8 'x+1/2, -y+1/2, z-1/2'

loop_
_atom_site_label
_atom_site_type_symbol
_atom_site_fract_x
_atom_site_fract_y
_atom_site_fract_z
_atom_site_U_iso_or_equiv
_atom_site_adp_type
_atom_site_occupancy
_atom_site_calc_flag
_atom_site_site_symmetry_order
_atom_site_refinement_flags_posn
_atom_site_refinement_flags_adp
_atom_site_refinement_flags_occupancy
C1 C 0.0499(9) 0.6669(19) 0.8510(12) 0.018(2) Uani 1 d 1 . . .
O1 O -0.0863(7) -0.1288(15) 0.5762(9) 0.0239(17) Uani 1 d 1 . . .
O2 O 0.0857(7) 0.4673(17) 0.9237(9) 0.0248(18) Uani 1 d 1 . . .
O5 O 0.1791(7) 0.1721(17) 0.7566(10) 0.0304(18) Uani 1 d 1 . . .
H5A H 0.2542 0.2258 0.8563 0.046 Uiso 1 d 1 GR . .
H5B H 0.1655 0.2659 0.6751 0.046 Uiso 1 d 1 GR . .
Fe1 Fe 0.0000 0.1707(4) 0.7500 0.0219(8) Uani 1 d 2 S T P

loop_
_atom_site_aniso_label
_atom_site_aniso_U_11
_atom_site_aniso_U_22
_atom_site_aniso_U_33
_atom_site_aniso_U_23
_atom_site_aniso_U_13
_atom_site_aniso_U_12
C1 0.025(4) 0.005(5) 0.026(6) 0.002(5) 0.017(5) 0.001(4)
O1 0.040(4) 0.009(5) 0.014(4) -0.001(3) 0.012(3) 0.000(3)
O2 0.030(4) 0.020(5) 0.017(4) 0.003(3) 0.011(3) 0.001(3)
O5 0.036(4) 0.035(5) 0.023(4) 0.000(4) 0.020(3) 0.002(4)
Fe1 0.0315(12) 0.0104(12) 0.0223(13) 0.000 0.0159(10) 0.000

loop_
_atom_type_symbol
_atom_type_description
_atom_type_scat_dispersion_real
_atom_type_scat_dispersion_imag
_atom_type_scat_source
C C 0.0033 0.0016 'International Tables Vol C Tables 4.2.6.8 and 6.1.1.4'
H H 0.0000 0.0000 'International Tables Vol C Tables 4.2.6.8 and 6.1.1.4'
O O 0.0106 0.0060 'International Tables Vol C Tables 4.2.6.8 and 6.1.1.4'
Fe Fe 0.3463 0.8444 'International Tables Vol C Tables 4.2.6.8 and 6.1.1.4'

loop_
_exptl_crystal_face_index_h
_exptl_crystal_face_index_k
_exptl_crystal_face_index_l
_exptl_crystal_face_perp_dist
_exptl_oxdiff_crystal_face_indexfrac_h
_exptl_oxdiff_crystal_face_indexfrac_k
_exptl_oxdiff_crystal_face_indexfrac_l
_exptl_oxdiff_crystal_face_x
_exptl_oxdiff_crystal_face_y
_exptl_oxdiff_crystal_face_z
15 1 -12 0.0197 14.9897 0.9957 -12.0066 -0.0086 0.9575 0.2089
-4 8 3 0.1925 -3.9831 7.9801 3.0069 1.0463 -0.1045 -0.0285
4 -8 -3 0.1385 3.9831 -7.9801 -3.0069 -1.0463 0.1045 0.0285
-9 0 -5 0.0295 -9.0373 0.0240 -4.9795 0.0385 -0.3344 0.9652
9 0 5 0.0295 9.0373 -0.0240 4.9795 -0.0385 0.3344 -0.9652
-15 -1 12 0.0437 -14.9897 -0.9957 12.0066 0.0086 -0.9575 -0.2089

loop_
_geom_angle_atom_site_label_1
_geom_angle_atom_site_label_2
_geom_angle_atom_site_label_3
_geom_angle
_geom_angle_site_symmetry_1
_geom_angle_site_symmetry_3
O1 C1 C1 116.4(6) 2_566 2_556
O2 C1 C1 116.9(6) . 2_556
O2 C1 O1 126.8(9) . 2_566
C1 O1 Fe1 114.7(7) 2_546 .
C1 O2 Fe1 114.0(6) . .
O1 Fe1 O1 77.8(4) . 2_556
O2 Fe1 O1 101.9(3) . 2_556
O2 Fe1 O1 179.7(3) . .
O2 Fe1 O1 179.7(3) 2_556 2_556
O2 Fe1 O1 101.9(3) 2_556 .
O2 Fe1 O2 78.3(5) 2_556 .
O5 Fe1 O1 90.8(3) 2_556 2_556
O5 Fe1 O1 90.8(3) . .
O5 Fe1 O1 89.6(3) . 2_556
O5 Fe1 O1 89.6(3) 2_556 .
O5 Fe1 O2 89.4(3) . .
O5 Fe1 O2 90.3(3) . 2_556
O5 Fe1 O2 89.4(3) 2_556 2_556
O5 Fe1 O2 90.3(3) 2_556 .
O5 Fe1 O5 179.6(5) . 2_556

loop_
_geom_bond_atom_site_label_1
_geom_bond_atom_site_label_2
_geom_bond_distance
_geom_bond_site_symmetry_2
C1 C1 1.561(19) 2_556
C1 O1 1.268(13) 2_566
C1 O2 1.244(13) .
O1 C1 1.268(13) 2_546
O1 Fe1 2.140(8) .
O2 Fe1 2.126(9) .
O5 Fe1 2.122(7) .
Fe1 O1 2.140(8) 2_556
Fe1 O2 2.126(9) 2_556
Fe1 O5 2.122(7) 2_556

loop_
_diffrn_oxdiff_twin_id
_diffrn_oxdiff_twin_ratio
_diffrn_oxdiff_twin_reflns_isolated
_diffrn_oxdiff_twin_reflns_overlapped
1 0.4449 6 2216
2 0.0600 0 534
3 0.4951 0 2216
